data_7056208
loop_
_publ_author_name
'Elmas, Gamze'
'Okumu\,s, Aytu\(g'
'Sevin\,c, Pelin'
'K\?il\?i\,c, Zeynel'
'A\,c\?ik, Leyla'
'Atalan, Mustafa'
'Turk, Mustafa'
'Deniz, G\"okberk'
'H\"okelek, Tuncer'

_publ_section_title
;
 Phosphorus-nitrogen compounds. Part 37. Syntheses and structural
 characterizations, biological activities of mono and
 bis(4-fluorobenzyl)spirocyclotetraphosphazenes
;
_journal_name_full 'New J. Chem.'
_journal_paper_doi 10.1039/C7NJ00478H
_journal_year 2017
_chemical_formula_moiety 'C22 H30 Cl4 F2 N8 P4'
_chemical_formula_sum 'C22 H30 Cl4 F2 N8 P4'
_chemical_formula_weight 710.22
_chemical_name_systematic
;
 ?
;
_space_group_IT_number 14
_symmetry_cell_setting monoclinic
_symmetry_space_group_name_Hall '-P 2ybc'
_symmetry_space_group_name_H-M 'P 1 21/c 1'
_atom_sites_solution_hydrogens geom
_atom_sites_solution_primary direct
_atom_sites_solution_secondary difmap
_audit_creation_method SHELXL-97
_audit_update_record
;
2017-02-03 deposited with the CCDC.
2017-05-21 downloaded from the CCDC.
;
_cell_angle_alpha 90.00
_cell_angle_beta 101.828(2)
_cell_angle_gamma 90.00
_cell_formula_units_Z 2
_cell_length_a 8.8404(3)
_cell_length_b 19.0391(5)
_cell_length_c 9.1699(3)
_cell_measurement_reflns_used 3225
_cell_measurement_temperature 100(2)
_cell_measurement_theta_max 27.69
_cell_measurement_theta_min 2.51
_cell_volume 1510.64(8)
_computing_cell_refinement 'SAINT (Bruker, 2007)'
_computing_data_collection 'APEX2 (Bruker, 2007)'
_computing_data_reduction SAINT
_computing_molecular_graphics 'Ortep-3 for Windows (Farrugia, 1997)'
_computing_publication_material 'WinGX publication routines (Farrugia, 1999) and PLATON (Spek, 2009)'
_computing_structure_refinement 'SHELXL97 (Sheldrick, 2008)'
_computing_structure_solution 'SHELXS97 (Sheldrick, 2008)'
_diffrn_ambient_temperature 100(2)
_diffrn_measured_fraction_theta_full 0.895
_diffrn_measured_fraction_theta_max 0.895
_diffrn_measurement_device_type 'Bruker Kappa APEXII CCD area-detector diffractometer'
_diffrn_measurement_method '\f and \w scans'
_diffrn_radiation_monochromator graphite
_diffrn_radiation_source 'fine-focus sealed tube'
_diffrn_radiation_type MoK\a
_diffrn_radiation_wavelength 0.71073
_diffrn_reflns_av_R_equivalents 0.0479
_diffrn_reflns_av_sigmaI/netI 0.0466
_diffrn_reflns_limit_h_max 11
_diffrn_reflns_limit_h_min -12
_diffrn_reflns_limit_k_max 21
_diffrn_reflns_limit_k_min -25
_diffrn_reflns_limit_l_max 11
_diffrn_reflns_limit_l_min -10
_diffrn_reflns_number 14525
_diffrn_reflns_theta_full 29.31
_diffrn_reflns_theta_max 29.31
_diffrn_reflns_theta_min 2.14
_exptl_absorpt_coefficient_mu 0.647
_exptl_absorpt_correction_T_max 0.896
_exptl_absorpt_correction_T_min 0.870
_exptl_absorpt_correction_type multi-scan
_exptl_absorpt_process_details 'SADABS; Bruker, 2005'
_exptl_crystal_colour colorless
_exptl_crystal_density_diffrn 1.561
_exptl_crystal_density_method 'not measured'
_exptl_crystal_description block
_exptl_crystal_F_000 728
_exptl_crystal_size_max 0.44
_exptl_crystal_size_mid 0.18
_exptl_crystal_size_min 0.17
_refine_diff_density_max 0.480
_refine_diff_density_min -0.437
_refine_diff_density_rms 0.092
_refine_ls_extinction_method none
_refine_ls_goodness_of_fit_ref 1.081
_refine_ls_hydrogen_treatment constr
_refine_ls_matrix_type full
_refine_ls_number_parameters 182
_refine_ls_number_reflns 3709
_refine_ls_number_restraints 0
_refine_ls_restrained_S_all 1.081
_refine_ls_R_factor_all 0.0558
_refine_ls_R_factor_gt 0.0371
_refine_ls_shift/su_max 0.000
_refine_ls_shift/su_mean 0.000
_refine_ls_structure_factor_coef Fsqd
_refine_ls_weighting_details 'calc w=1/[\s^2^(Fo^2^)+(0.0644P)^2^] where P=(Fo^2^+2Fc^2^)/3'
_refine_ls_weighting_scheme calc
_refine_ls_wR_factor_gt 0.0987
_refine_ls_wR_factor_ref 0.1157
_reflns_number_gt 2831
_reflns_number_total 3709
_reflns_threshold_expression I>2\s(I)
_cod_data_source_file c7nj00478h2.cif
_cod_data_source_block Compound_9
_cod_original_sg_symbol_H-M 'P 21/c'
_cod_database_code 7056208

loop_
_symmetry_equiv_pos_as_xyz
'x, y, z'
'-x, y+1/2, -z+1/2'
'-x, -y, -z'
'x, -y-1/2, z-1/2'

loop_
_atom_site_label
_atom_site_type_symbol
_atom_site_fract_x
_atom_site_fract_y
_atom_site_fract_z
_atom_site_U_iso_or_equiv
_atom_site_adp_type
_atom_site_occupancy
_atom_site_symmetry_multiplicity
_atom_site_calc_flag
_atom_site_refinement_flags
Cl1 Cl 0.17854(7) 0.14509(3) 0.18250(7) 0.02611(17) Uani 1 1 d .
Cl2 Cl 0.40756(6) 0.02461(3) 0.18837(7) 0.02577(17) Uani 1 1 d .
P1 P -0.03033(6) -0.04890(3) 0.21072(7) 0.01322(15) Uani 1 1 d .
P2 P 0.18573(6) 0.04186(3) 0.12420(7) 0.01338(15) Uani 1 1 d .
N1 N 0.1149(2) -0.00072(10) 0.2406(2) 0.0167(4) Uani 1 1 d .
N2 N 0.1437(2) 0.03243(10) -0.0517(2) 0.0171(4) Uani 1 1 d .
N3 N 0.0219(2) -0.13140(9) 0.2330(2) 0.0171(4) Uani 1 1 d .
N4 N -0.1188(2) -0.03600(9) 0.3519(2) 0.0145(4) Uani 1 1 d .
F1 F 0.56809(17) -0.29766(10) 0.59822(19) 0.0429(5) Uani 1 1 d .
C1 C 0.4655(3) -0.26410(15) 0.4895(3) 0.0272(6) Uani 1 1 d .
C2 C 0.4616(3) -0.19247(15) 0.4906(3) 0.0264(6) Uani 1 1 d .
H2 H 0.5282 -0.1669 0.5632 0.032 Uiso 1 1 calc R
C3 C 0.3554(3) -0.15872(13) 0.3801(3) 0.0213(5) Uani 1 1 d .
H3 H 0.3505 -0.1099 0.3787 0.026 Uiso 1 1 calc R
C4 C 0.2558(2) -0.19717(12) 0.2711(3) 0.0170(5) Uani 1 1 d .
C5 C 0.2653(3) -0.26993(12) 0.2728(3) 0.0214(5) Uani 1 1 d .
H5 H 0.2006 -0.2960 0.1997 0.026 Uiso 1 1 calc R
C6 C 0.3710(3) -0.30412(13) 0.3831(3) 0.0265(6) Uani 1 1 d .
H6 H 0.3777 -0.3529 0.3850 0.032 Uiso 1 1 calc R
C7 C 0.1371(3) -0.15887(12) 0.1563(3) 0.0180(5) Uani 1 1 d .
H7A H 0.1855 -0.1209 0.1122 0.022 Uiso 1 1 calc R
H7B H 0.0896 -0.1908 0.0777 0.022 Uiso 1 1 calc R
C8 C -0.0851(3) -0.18433(12) 0.2632(3) 0.0202(5) Uani 1 1 d .
H8A H -0.0315 -0.2287 0.2854 0.024 Uiso 1 1 calc R
H8B H -0.1668 -0.1908 0.1759 0.024 Uiso 1 1 calc R
C9 C -0.1557(3) -0.16164(12) 0.3966(3) 0.0216(5) Uani 1 1 d .
H9A H -0.2331 -0.1956 0.4109 0.026 Uiso 1 1 calc R
H9B H -0.0754 -0.1609 0.4863 0.026 Uiso 1 1 calc R
C10 C -0.2286(3) -0.09024(12) 0.3719(3) 0.0192(5) Uani 1 1 d .
H10A H -0.3115 -0.0917 0.2844 0.023 Uiso 1 1 calc R
H10B H -0.2735 -0.0782 0.4567 0.023 Uiso 1 1 calc R
C11 C -0.1775(3) 0.03573(12) 0.3579(3) 0.0187(5) Uani 1 1 d .
H11A H -0.0997 0.0686 0.3432 0.028 Uiso 1 1 calc R
H11B H -0.2030 0.0438 0.4534 0.028 Uiso 1 1 calc R
H11C H -0.2683 0.0418 0.2811 0.028 Uiso 1 1 calc R

loop_
_atom_site_aniso_label
_atom_site_aniso_U_11
_atom_site_aniso_U_22
_atom_site_aniso_U_33
_atom_site_aniso_U_23
_atom_site_aniso_U_13
_atom_site_aniso_U_12
Cl1 0.0368(3) 0.0149(3) 0.0249(3) -0.0027(2) 0.0025(3) -0.0010(2)
Cl2 0.0094(2) 0.0352(3) 0.0306(4) 0.0093(3) -0.0007(2) -0.0022(2)
P1 0.0098(3) 0.0143(3) 0.0152(3) 0.0001(2) 0.0019(2) -0.00068(19)
P2 0.0093(2) 0.0142(3) 0.0156(3) -0.0001(2) 0.0000(2) -0.00139(19)
N1 0.0121(8) 0.0208(10) 0.0166(10) 0.0003(8) 0.0012(7) -0.0038(7)
N2 0.0118(8) 0.0194(9) 0.0198(11) -0.0016(8) 0.0022(8) -0.0007(7)
N3 0.0111(8) 0.0139(9) 0.0285(11) 0.0033(8) 0.0091(8) 0.0010(7)
N4 0.0113(8) 0.0164(9) 0.0163(10) 0.0011(7) 0.0040(7) 0.0002(7)
F1 0.0207(7) 0.0615(12) 0.0435(11) 0.0199(9) 0.0000(7) 0.0156(7)
C1 0.0137(11) 0.0418(15) 0.0261(14) 0.0111(12) 0.0043(10) 0.0103(10)
C2 0.0145(11) 0.0414(15) 0.0232(14) -0.0015(11) 0.0036(10) -0.0024(10)
C3 0.0178(11) 0.0232(12) 0.0249(13) 0.0001(10) 0.0092(10) -0.0014(9)
C4 0.0131(10) 0.0197(11) 0.0195(12) 0.0000(9) 0.0064(9) 0.0017(8)
C5 0.0181(11) 0.0227(12) 0.0245(13) -0.0013(10) 0.0069(10) 0.0016(9)
C6 0.0228(12) 0.0233(12) 0.0360(16) 0.0049(11) 0.0122(11) 0.0100(10)
C7 0.0160(10) 0.0202(11) 0.0187(12) 0.0011(9) 0.0055(9) 0.0032(8)
C8 0.0153(10) 0.0160(11) 0.0296(14) 0.0012(10) 0.0056(10) 0.0000(8)
C9 0.0175(11) 0.0199(11) 0.0282(14) 0.0027(10) 0.0068(10) -0.0040(9)
C10 0.0124(10) 0.0232(12) 0.0228(13) 0.0003(10) 0.0059(9) -0.0025(8)
C11 0.0164(11) 0.0186(11) 0.0213(13) -0.0012(9) 0.0044(9) 0.0034(8)

loop_
_atom_type_symbol
_atom_type_description
_atom_type_scat_dispersion_real
_atom_type_scat_dispersion_imag
_atom_type_scat_source
C C 0.0030 0.0020 'International Tables Vol C Tables 4.2.6.8 and 6.1.1.4'
H H 0.0000 0.0000 'International Tables Vol C Tables 4.2.6.8 and 6.1.1.4'
Cl Cl 0.1480 0.1590 'International Tables Vol C Tables 4.2.6.8 and 6.1.1.4'
F F 0.0170 0.0100 'International Tables Vol C Tables 4.2.6.8 and 6.1.1.4'
N N 0.0060 0.0030 'International Tables Vol C Tables 4.2.6.8 and 6.1.1.4'
P P 0.1020 0.0940 'International Tables Vol C Tables 4.2.6.8 and 6.1.1.4'

loop_
_geom_angle_atom_site_label_1
_geom_angle_atom_site_label_2
_geom_angle_atom_site_label_3
_geom_angle
_geom_angle_site_symmetry_1
_geom_angle_site_symmetry_3
N1 P1 N2 112.34(10) . 3
N1 P1 N3 109.99(10) . .
N1 P1 N4 106.18(10) . .
N2 P1 N3 113.84(10) 3 .
N2 P1 N4 111.64(10) 3 .
N3 P1 N4 102.14(10) . .
Cl2 P2 Cl1 99.55(3) . .
N1 P2 Cl1 106.32(8) . .
N1 P2 Cl2 102.94(7) . .
N1 P2 N2 126.10(10) . .
N2 P2 Cl1 111.17(7) . .
N2 P2 Cl2 107.31(8) . .
P1 N1 P2 127.92(13) . .
P2 N2 P1 149.70(13) . 3
C7 N3 P1 119.60(15) . .
C8 N3 P1 120.83(15) . .
C8 N3 C7 113.17(18) . .
C10 N4 P1 115.21(15) . .
C10 N4 C11 114.00(17) . .
C11 N4 P1 113.17(15) . .
F1 C1 C2 118.6(2) . .
F1 C1 C6 118.4(2) . .
C2 C1 C6 123.1(2) . .
C1 C2 C3 118.1(2) . .
C1 C2 H2 120.9 . .
C3 C2 H2 120.9 . .
C2 C3 C4 120.8(2) . .
C2 C3 H3 119.6 . .
C4 C3 H3 119.6 . .
C3 C4 C7 119.4(2) . .
C5 C4 C3 119.2(2) . .
C5 C4 C7 121.4(2) . .
C4 C5 C6 120.4(2) . .
C4 C5 H5 119.8 . .
C6 C5 H5 119.8 . .
C1 C6 C5 118.4(2) . .
C1 C6 H6 120.8 . .
C5 C6 H6 120.8 . .
N3 C7 C4 107.00(19) . .
N3 C7 H7A 110.3 . .
N3 C7 H7B 110.3 . .
C4 C7 H7A 110.3 . .
C4 C7 H7B 110.3 . .
H7A C7 H7B 108.6 . .
N3 C8 C9 110.04(19) . .
N3 C8 H8A 109.7 . .
N3 C8 H8B 109.7 . .
C9 C8 H8A 109.7 . .
C9 C8 H8B 109.7 . .
H8A C8 H8B 108.2 . .
C8 C9 H9A 109.4 . .
C8 C9 H9B 109.4 . .
C10 C9 C8 111.4(2) . .
C10 C9 H9A 109.4 . .
C10 C9 H9B 109.4 . .
H9A C9 H9B 108.0 . .
N4 C10 C9 112.67(18) . .
N4 C10 H10A 109.1 . .
N4 C10 H10B 109.1 . .
C9 C10 H10A 109.1 . .
C9 C10 H10B 109.1 . .
H10A C10 H10B 107.8 . .
N4 C11 H11A 109.5 . .
N4 C11 H11B 109.5 . .
N4 C11 H11C 109.5 . .
H11A C11 H11B 109.5 . .
H11A C11 H11C 109.5 . .
H11B C11 H11C 109.5 . .

loop_
_geom_bond_atom_site_label_1
_geom_bond_atom_site_label_2
_geom_bond_distance
_geom_bond_site_symmetry_2
Cl1 P2 2.0412(8) .
P1 N1 1.5558(18) .
P1 N2 1.6221(19) 3
P1 N3 1.6381(19) .
P1 N4 1.663(2) .
P2 Cl2 1.9562(7) .
P2 N1 1.569(2) .
P2 N2 1.589(2) .
N2 P1 1.6221(19) 3
N3 C7 1.449(3) .
N3 C8 1.448(3) .
N4 C10 1.454(3) .
N4 C11 1.466(3) .
F1 C1 1.361(3) .
C2 C1 1.364(4) .
C2 H2 0.9300 .
C3 C2 1.390(3) .
C3 H3 0.9300 .
C4 C3 1.396(3) .
C4 C5 1.388(3) .
C5 C6 1.390(3) .
C5 H5 0.9300 .
C6 C1 1.377(4) .
C6 H6 0.9300 .
C7 C4 1.512(3) .
C7 H7A 0.9700 .
C7 H7B 0.9700 .
C8 C9 1.545(4) .
C8 H8A 0.9700 .
C8 H8B 0.9700 .
C9 H9A 0.9700 .
C9 H9B 0.9700 .
C10 C9 1.501(3) .
C10 H10A 0.9700 .
C10 H10B 0.9700 .
C11 H11A 0.9600 .
C11 H11B 0.9600 .
C11 H11C 0.9600 .

loop_
_geom_hbond_atom_site_label_D
_geom_hbond_atom_site_label_H
_geom_hbond_atom_site_label_A
_geom_hbond_distance_DH
_geom_hbond_distance_HA
_geom_hbond_distance_DA
_geom_hbond_angle_DHA
_geom_hbond_site_symmetry_A
_geom_hbond_publ_flag
C8 H8B F1 0.97 2.32 3.147(3) 143 4_455 yes

loop_
_geom_torsion_atom_site_label_1
_geom_torsion_atom_site_label_2
_geom_torsion_atom_site_label_3
_geom_torsion_atom_site_label_4
_geom_torsion
_geom_torsion_site_symmetry_1
_geom_torsion_site_symmetry_4
N2 P1 N1 P2 -19.98(19) 3 .
N3 P1 N1 P2 107.94(16) . .
N4 P1 N1 P2 -142.28(15) . .
N1 P1 N4 C10 -161.84(15) . .
N1 P1 N4 C11 64.50(16) . .
N2 P1 N4 C10 75.42(17) 3 .
N2 P1 N4 C11 -58.24(17) 3 .
N3 P1 N4 C10 -46.59(17) . .
N3 P1 N4 C11 179.75(15) . .
N1 P1 N3 C7 -51.7(2) . .
N1 P1 N3 C8 158.33(18) . .
N2 P1 N3 C7 75.42(19) 3 .
N2 P1 N3 C8 -74.6(2) 3 .
N4 P1 N3 C7 -164.08(17) . .
N4 P1 N3 C8 45.9(2) . .
Cl1 P2 N1 P1 119.46(14) . .
Cl2 P2 N1 P1 -136.37(13) . .
N2 P2 N1 P1 -13.3(2) . .
Cl1 P2 N2 P1 -48.9(3) . 3
Cl2 P2 N2 P1 -156.8(2) . 3
N1 P2 N2 P1 82.0(3) . 3
P1 N3 C7 C4 130.72(17) . .
C8 N3 C7 C4 -77.1(2) . .
P1 N3 C8 C9 -52.2(2) . .
C7 N3 C8 C9 156.01(19) . .
P1 N4 C10 C9 58.5(2) . .
C11 N4 C10 C9 -168.2(2) . .
C3 C2 C1 F1 -179.3(2) . .
C3 C2 C1 C6 1.0(4) . .
C4 C3 C2 C1 -0.1(4) . .
C5 C4 C3 C2 -0.9(4) . .
C7 C4 C3 C2 177.5(2) . .
C3 C4 C5 C6 1.0(4) . .
C7 C4 C5 C6 -177.3(2) . .
C4 C5 C6 C1 -0.2(4) . .
C5 C6 C1 F1 179.5(2) . .
C5 C6 C1 C2 -0.9(4) . .
N3 C7 C4 C3 -70.5(3) . .
N3 C7 C4 C5 107.8(2) . .
N3 C8 C9 C10 54.6(2) . .
N4 C10 C9 C8 -60.0(3) . .
